data_4330820
loop_
_publ_author_name
'Weiting Yang'
'Hong-Yue Wu'
'Run-Xue Wang'
'Qing-Jiang Pan'
'Zhong-Ming Sun'
'Hongjie Zhang'

_publ_contact_author_address
;
 State Key Laboratory of Rare Earth Resource Utilization,
 Changchun Institute of Applied Chemistry, Chinese Academy of Sciences,
 5625 Renmin Street, Changchun, Jilin 130022, P.R. China.
;
_publ_contact_author_email szm@ciac.jl.cn
_publ_contact_author_name
;
Prof Z. M. Sun
;
_publ_section_title
;
 From 1D Chain to 3D Framework Uranyl Diphosphonates: Syntheses, Crystal
 Structures, and Selective Ion Exchange
;
_journal_name_full 'Inorganic Chemistry'
_journal_page_first 11458
_journal_page_last 11465
_journal_paper_doi 10.1021/ic301183h
_journal_volume 51
_journal_year 2012
_chemical_formula_sum 'C17 H18 N2 O10 P2 U'
_chemical_formula_weight 710.30
_chemical_name_systematic
; 
 ? 
;
_space_group_IT_number 61
_symmetry_cell_setting orthorhombic
_symmetry_space_group_name_Hall '-P 2ac 2ab'
_symmetry_space_group_name_H-M 'P b c a'
_atom_sites_solution_hydrogens geom
_atom_sites_solution_primary direct
_atom_sites_solution_secondary difmap
_audit_creation_method SHELXL-97
_cell_angle_alpha 90.00
_cell_angle_beta 90.00
_cell_angle_gamma 90.00
_cell_formula_units_Z 8
_cell_length_a 13.1907(19)
_cell_length_b 12.2801(18)
_cell_length_c 26.322(4)
_cell_measurement_temperature 273(2)
_cell_volume 4263.7(11)
_computing_structure_refinement 'SHELXL-97 (Sheldrick, 1997)'
_computing_structure_solution 'SHELXS-97 (Sheldrick, 1990)'
_diffrn_ambient_temperature 273(2)
_diffrn_measured_fraction_theta_full 0.996
_diffrn_measured_fraction_theta_max 0.996
_diffrn_radiation_monochromator graphite
_diffrn_radiation_source 'fine-focus sealed tube'
_diffrn_radiation_type MoK\a
_diffrn_radiation_wavelength 0.71073
_diffrn_reflns_av_R_equivalents 0.0833
_diffrn_reflns_av_sigmaI/netI 0.0625
_diffrn_reflns_limit_h_max 12
_diffrn_reflns_limit_h_min -16
_diffrn_reflns_limit_k_max 15
_diffrn_reflns_limit_k_min -15
_diffrn_reflns_limit_l_max 28
_diffrn_reflns_limit_l_min -32
_diffrn_reflns_number 22236
_diffrn_reflns_theta_full 26.00
_diffrn_reflns_theta_max 26.00
_diffrn_reflns_theta_min 1.55
_exptl_absorpt_coefficient_mu 7.822
_exptl_absorpt_correction_T_max 0.55
_exptl_absorpt_correction_T_min 0.23
_exptl_absorpt_correction_type multi-scan
_exptl_absorpt_process_details sadabs
_exptl_crystal_density_diffrn 2.213
_exptl_crystal_F_000 2688
_exptl_crystal_size_max 0.2
_exptl_crystal_size_mid 0.15
_exptl_crystal_size_min 0.08
_refine_diff_density_max 1.009
_refine_diff_density_min -2.003
_refine_diff_density_rms 0.358
_refine_ls_extinction_method none
_refine_ls_goodness_of_fit_ref 1.076
_refine_ls_hydrogen_treatment constr
_refine_ls_matrix_type full
_refine_ls_number_parameters 288
_refine_ls_number_reflns 4177
_refine_ls_number_restraints 0
_refine_ls_restrained_S_all 1.076
_refine_ls_R_factor_all 0.0629
_refine_ls_R_factor_gt 0.0378
_refine_ls_shift/su_max 0.019
_refine_ls_shift/su_mean 0.001
_refine_ls_structure_factor_coef Fsqd
_refine_ls_weighting_details 'calc w=1/[\s^2^(Fo^2^)+(0.0503P)^2^+0.0000P] where P=(Fo^2^+2Fc^2^)/3'
_refine_ls_weighting_scheme calc
_refine_ls_wR_factor_gt 0.0877
_refine_ls_wR_factor_ref 0.1096
_reflns_number_gt 3047
_reflns_number_total 4177
_reflns_threshold_expression >2sigma(I)
_cod_data_source_file ic301183h_si_002_03.cif
_cod_data_source_block UP-2
_cod_original_cell_volume 4263.8(11)
_cod_database_code 4330820

loop_
_symmetry_equiv_pos_as_xyz
'x, y, z'
'-x+1/2, -y, z+1/2'
'-x, y+1/2, -z+1/2'
'x+1/2, -y+1/2, -z'
'-x, -y, -z'
'x-1/2, y, -z-1/2'
'x, -y-1/2, z-1/2'
'-x-1/2, y-1/2, z'

loop_
_atom_site_label
_atom_site_type_symbol
_atom_site_fract_x
_atom_site_fract_y
_atom_site_fract_z
_atom_site_U_iso_or_equiv
_atom_site_adp_type
_atom_site_occupancy
_atom_site_symmetry_multiplicity
_atom_site_calc_flag
_atom_site_refinement_flags
U1 U 0.98053(2) 0.19694(2) 0.738715(13) 0.01253(12) Uani 1 1 d .
P1 P 1.23731(15) 0.12596(16) 0.70225(9) 0.0145(5) Uani 1 1 d .
P2 P 0.85707(16) -0.06217(15) 0.76115(10) 0.0168(5) Uani 1 1 d .
O1 O 0.9473(4) 0.1923(4) 0.6739(2) 0.0215(13) Uani 1 1 d .
O2 O 1.0091(4) 0.2055(4) 0.8038(3) 0.0226(14) Uani 1 1 d .
O3 O 0.8063(4) 0.1779(4) 0.7595(2) 0.0169(13) Uani 1 1 d .
O4 O 1.1038(4) 0.3268(4) 0.7227(3) 0.0239(15) Uani 1 1 d .
O5 O 0.9002(5) 0.3747(4) 0.7436(3) 0.0289(16) Uani 1 1 d .
O6 O 0.9472(5) 0.0121(4) 0.7488(2) 0.0180(13) Uiso 1 1 d .
O7 O 1.1330(4) 0.1012(4) 0.7215(2) 0.0185(14) Uani 1 1 d .
O8 O 1.2331(5) 0.1950(4) 0.6528(2) 0.0269(15) Uani 1 1 d .
H8A H 1.2224 0.2589 0.6601 0.040 Uiso 1 1 calc R
O9 O 0.7800(4) -0.0665(4) 0.7189(2) 0.0188(13) Uani 1 1 d .
O10 O 0.7183(4) -0.0808(5) 0.8347(3) 0.0352(18) Uani 1 1 d .
H10A H 0.6656 -0.0712 0.8188 0.053 Uiso 1 1 calc R
C1 C 0.7959(6) -0.0025(6) 0.8172(3) 0.019(2) Uani 1 1 d .
C2 C 0.8697(6) 0.0107(7) 0.8601(3) 0.026(2) Uani 1 1 d .
H2A H 0.8338 0.0300 0.8905 0.039 Uiso 1 1 calc R
H2B H 0.9174 0.0670 0.8519 0.039 Uiso 1 1 calc R
H2C H 0.9052 -0.0566 0.8654 0.039 Uiso 1 1 calc R
C3 C 0.9501(8) 1.3287(8) 0.5324(5) 0.047(3) Uani 1 1 d .
H3 H 0.9732 1.3837 0.5538 0.056 Uiso 1 1 calc R
C4 C 0.9401(8) 1.2217(7) 0.5506(4) 0.036(2) Uani 1 1 d .
H4 H 0.9568 1.2067 0.5842 0.044 Uiso 1 1 calc R
C5 C 0.9062(7) 1.1386(7) 0.5199(4) 0.025(2) Uani 1 1 d .
C6 C 0.8941(6) 1.0263(7) 0.5411(3) 0.021(2) Uani 1 1 d .
C7 C 0.9301(7) 0.9983(7) 0.5882(4) 0.029(2) Uani 1 1 d .
H7 H 0.9679 1.0491 0.6063 0.035 Uiso 1 1 calc R
C8 C 0.9122(6) 0.8968(6) 0.6100(3) 0.024(2) Uani 1 1 d .
H8 H 0.9367 0.8797 0.6421 0.028 Uiso 1 1 calc R
C9 C 0.8573(7) 0.8231(6) 0.5823(4) 0.022(2) Uani 1 1 d .
C10 C 0.8240(7) 0.8461(7) 0.5348(4) 0.029(2) Uani 1 1 d .
H10 H 0.7888 0.7939 0.5163 0.035 Uiso 1 1 calc R
C11 C 0.8427(7) 0.9472(7) 0.5140(4) 0.035(2) Uani 1 1 d .
H11 H 0.8203 0.9624 0.4813 0.042 Uiso 1 1 calc R
C12 C 0.8831(7) 1.1633(7) 0.4705(4) 0.034(2) Uani 1 1 d .
H12 H 0.8611 1.1083 0.4489 0.041 Uiso 1 1 calc R
C13 C 0.8917(8) 1.2672(8) 0.4524(4) 0.040(3) Uani 1 1 d .
H13 H 0.8744 1.2815 0.4188 0.049 Uiso 1 1 calc R
C14 C 0.9254(8) 1.3516(8) 0.4828(4) 0.035(3) Uani 1 1 d .
H14 H 0.9312 1.4220 0.4700 0.042 Uiso 1 1 calc R
C15 C 0.8485(7) 0.6199(7) 0.5808(4) 0.033(3) Uani 1 1 d .
H15 H 0.8744 0.6091 0.5483 0.040 Uiso 1 1 calc R
C16 C 0.7960(6) 0.6994(7) 0.6498(4) 0.022(2) Uani 1 1 d .
H16 H 0.7787 0.7522 0.6735 0.026 Uiso 1 1 calc R
C17 C 0.8179(7) 0.5428(7) 0.6126(4) 0.030(2) Uani 1 1 d .
H17 H 0.8185 0.4681 0.6066 0.036 Uiso 1 1 calc R
N1 N 0.8351(5) 0.7182(6) 0.6044(3) 0.0250(18) Uani 1 1 d .
N2 N 0.7855(5) 0.5936(6) 0.6558(3) 0.0231(17) Uani 1 1 d .
H2 H 0.7622 0.5619 0.6825 0.028 Uiso 1 1 calc R

loop_
_atom_site_aniso_label
_atom_site_aniso_U_11
_atom_site_aniso_U_22
_atom_site_aniso_U_33
_atom_site_aniso_U_23
_atom_site_aniso_U_13
_atom_site_aniso_U_12
U1 0.00703(18) 0.00622(17) 0.0243(2) -0.00040(13) -0.00030(12) -0.00065(11)
P1 0.0095(11) 0.0102(10) 0.0238(14) 0.0009(9) -0.0008(9) 0.0017(8)
P2 0.0074(11) 0.0054(10) 0.0377(15) 0.0000(9) 0.0034(9) 0.0008(8)
O1 0.018(3) 0.022(3) 0.025(4) 0.000(3) -0.003(3) -0.002(2)
O2 0.015(3) 0.021(3) 0.031(4) -0.005(3) -0.001(3) -0.004(2)
O3 0.006(3) 0.014(3) 0.031(4) 0.002(3) 0.004(2) 0.003(2)
O4 0.014(3) 0.008(3) 0.049(5) -0.008(3) 0.004(3) -0.005(2)
O5 0.015(3) 0.009(3) 0.062(5) -0.002(3) -0.001(3) 0.004(3)
O7 0.005(3) 0.004(3) 0.046(4) -0.002(3) 0.002(2) 0.000(2)
O8 0.040(4) 0.016(3) 0.025(4) 0.004(3) 0.002(3) 0.012(3)
O9 0.011(3) 0.009(3) 0.037(4) -0.002(3) -0.001(3) 0.005(2)
O10 0.017(4) 0.028(4) 0.061(6) 0.018(3) 0.003(3) 0.003(3)
C1 0.016(5) 0.011(4) 0.030(6) 0.008(4) -0.003(4) -0.003(3)
C2 0.019(5) 0.038(5) 0.020(6) -0.003(4) -0.009(4) 0.008(4)
C3 0.051(8) 0.029(6) 0.060(10) 0.004(5) -0.001(6) -0.007(5)
C4 0.050(7) 0.029(5) 0.030(7) 0.009(4) 0.007(5) -0.008(5)
C5 0.026(5) 0.020(5) 0.028(6) 0.003(4) 0.007(4) 0.004(4)
C6 0.013(5) 0.024(5) 0.026(6) 0.000(4) 0.004(4) -0.003(4)
C7 0.029(6) 0.023(5) 0.035(7) -0.006(4) -0.002(4) -0.003(4)
C8 0.028(5) 0.022(5) 0.021(6) 0.001(4) 0.001(4) 0.008(4)
C9 0.023(5) 0.012(4) 0.030(6) 0.003(4) 0.004(4) -0.005(3)
C10 0.028(6) 0.032(5) 0.028(7) 0.002(5) -0.004(4) -0.007(4)
C11 0.045(6) 0.033(5) 0.026(6) 0.012(5) -0.005(5) -0.006(5)
C12 0.047(7) 0.030(5) 0.025(7) 0.010(4) 0.002(5) -0.006(5)
C13 0.042(7) 0.045(6) 0.035(7) 0.017(5) 0.007(5) 0.005(5)
C14 0.039(7) 0.027(5) 0.039(8) 0.011(5) 0.007(5) 0.005(5)
C15 0.042(6) 0.019(5) 0.038(7) -0.013(4) 0.018(5) -0.009(4)
C16 0.012(4) 0.022(5) 0.031(6) -0.002(4) -0.004(4) 0.000(4)
C17 0.030(6) 0.018(5) 0.041(7) -0.011(5) 0.006(4) -0.004(4)
N1 0.016(4) 0.028(4) 0.031(5) 0.000(4) -0.001(3) -0.004(3)
N2 0.016(4) 0.029(4) 0.025(5) 0.007(4) 0.000(3) 0.002(3)

loop_
_atom_type_symbol
_atom_type_description
_atom_type_scat_dispersion_real
_atom_type_scat_dispersion_imag
_atom_type_scat_source
C C 0.0033 0.0016 'International Tables Vol C Tables 4.2.6.8 and 6.1.1.4'
H H 0.0000 0.0000 'International Tables Vol C Tables 4.2.6.8 and 6.1.1.4'
N N 0.0061 0.0033 'International Tables Vol C Tables 4.2.6.8 and 6.1.1.4'
O O 0.0106 0.0060 'International Tables Vol C Tables 4.2.6.8 and 6.1.1.4'
P P 0.1023 0.0942 'International Tables Vol C Tables 4.2.6.8 and 6.1.1.4'
U U -9.6767 9.6646 'International Tables Vol C Tables 4.2.6.8 and 6.1.1.4'

loop_
_geom_angle_atom_site_label_1
_geom_angle_atom_site_label_2
_geom_angle_atom_site_label_3
_geom_angle
_geom_angle_site_symmetry_1
_geom_angle_site_symmetry_3
O2 U1 O1 177.4(3) . .
O2 U1 O4 89.2(2) . .
O1 U1 O4 91.2(2) . .
O2 U1 O6 89.3(2) . .
O1 U1 O6 91.9(2) . .
O4 U1 O6 145.6(2) . .
O2 U1 O7 91.9(2) . .
O1 U1 O7 90.6(2) . .
O4 U1 O7 73.23(18) . .
O6 U1 O7 72.45(18) . .
O2 U1 O3 89.4(2) . .
O1 U1 O3 88.8(2) . .
O4 U1 O3 142.13(18) . .
O6 U1 O3 72.24(19) . .
O7 U1 O3 144.64(17) . .
O2 U1 O5 89.3(2) . .
O1 U1 O5 88.4(2) . .
O4 U1 O5 72.4(2) . .
O6 U1 O5 142.0(2) . .
O7 U1 O5 145.56(19) . .
O3 U1 O5 69.8(2) . .
O3 P1 O7 114.6(4) 6_657 .
O3 P1 O8 110.6(4) 6_657 .
O7 P1 O8 111.2(3) . .
O3 P1 C1 107.3(4) 6_657 6_657
O7 P1 C1 107.9(3) . 6_657
O8 P1 C1 104.5(4) . 6_657
O9 P2 O4 113.8(3) . 3_746
O9 P2 O6 112.8(3) . .
O4 P2 O6 109.2(3) 3_746 .
O9 P2 C1 108.1(4) . .
O4 P2 C1 106.5(4) 3_746 .
O6 P2 C1 105.9(3) . .
P1 O3 U1 141.7(4) 6_557 .
P2 O4 U1 143.7(4) 3_756 .
P2 O6 U1 138.6(3) . .
P1 O7 U1 137.9(3) . .
O10 C1 C2 106.5(7) . .
O10 C1 P1 110.8(5) . 6_557
C2 C1 P1 113.1(6) . 6_557
O10 C1 P2 107.2(5) . .
C2 C1 P2 111.3(6) . .
P1 C1 P2 107.8(5) 6_557 .
C14 C3 C4 119.6(11) . .
C5 C4 C3 121.5(10) . .
C12 C5 C4 117.8(9) . .
C12 C5 C6 122.3(8) . .
C4 C5 C6 119.8(9) . .
C11 C6 C7 117.4(8) . .
C11 C6 C5 120.5(8) . .
C7 C6 C5 122.1(8) . .
C6 C7 C8 122.6(9) . .
C9 C8 C7 117.6(9) . .
C8 C9 C10 121.6(8) . .
C8 C9 N1 119.0(8) . .
C10 C9 N1 119.4(8) . .
C9 C10 C11 119.8(9) . .
C10 C11 C6 121.0(9) . .
C5 C12 C13 121.3(10) . .
C12 C13 C14 121.7(10) . .
C13 C14 C3 118.1(9) . .
C17 C15 N1 107.7(9) . .
N2 C16 N1 108.8(8) . .
C15 C17 N2 107.1(8) . .
C16 N1 C15 107.8(7) . .
C16 N1 C9 126.8(8) . .
C15 N1 C9 125.4(8) . .
C16 N2 C17 108.5(8) . .

loop_
_geom_bond_atom_site_label_1
_geom_bond_atom_site_label_2
_geom_bond_distance
_geom_bond_site_symmetry_2
U1 O2 1.758(7) .
U1 O1 1.762(6) .
U1 O4 2.316(5) .
U1 O6 2.327(5) .
U1 O7 2.373(5) .
U1 O3 2.373(6) .
U1 O5 2.430(5) .
P1 O3 1.500(6) 6_657
P1 O7 1.498(5) .
P1 O8 1.554(6) .
P1 C1 1.829(8) 6_657
P2 O9 1.507(6) .
P2 O4 1.519(5) 3_746
P2 O6 1.533(6) .
P2 C1 1.835(9) .
O3 P1 1.500(6) 6_557
O4 P2 1.519(5) 3_756
O10 C1 1.479(9) .
C1 C2 1.500(11) .
C1 P1 1.829(8) 6_557
C3 C14 1.375(15) .
C3 C4 1.404(12) .
C4 C5 1.378(13) .
C5 C12 1.368(13) .
C5 C6 1.497(11) .
C6 C11 1.383(12) .
C6 C7 1.371(12) .
C7 C8 1.392(11) .
C8 C9 1.368(12) .
C9 C10 1.355(13) .
C9 N1 1.442(10) .
C10 C11 1.379(12) .
C12 C13 1.367(12) .
C13 C14 1.382(14) .
C15 C17 1.327(12) .
C15 N1 1.368(10) .
C16 N2 1.315(10) .
C16 N1 1.323(12) .
C17 N2 1.367(11) .
